data_4122845
loop_
_publ_author_name
'Quan, Yangjian'
'Xie, Zuowei'

_publ_section_title
;
 Iridium Catalyzed Regioselective Cage Boron Alkenylation of o-Carboranes
 via Direct Cage B-H Activation.
;
_journal_issue 44
_journal_name_full 'Journal of the American Chemical Society'
_journal_page_first 15513
_journal_page_last 15516
_journal_paper_doi 10.1021/ja509557j
_journal_volume 136
_journal_year 2014
_chemical_formula_sum 'C16 H33 B10 Ir O3 S'
_chemical_formula_weight 605.78
_chemical_name_systematic
; 
 ? 
;
_space_group_IT_number 2
_symmetry_cell_setting triclinic
_symmetry_space_group_name_Hall '-P 1'
_symmetry_space_group_name_H-M 'P -1'
_atom_sites_solution_hydrogens geom
_atom_sites_solution_primary direct
_atom_sites_solution_secondary difmap
_audit_creation_method SHELXL-97
_cell_angle_alpha 73.574(2)
_cell_angle_beta 82.746(2)
_cell_angle_gamma 76.124(2)
_cell_formula_units_Z 2
_cell_length_a 9.3691(7)
_cell_length_b 9.8429(8)
_cell_length_c 13.8368(11)
_cell_measurement_reflns_used 224
_cell_measurement_temperature 296(2)
_cell_measurement_theta_max 15
_cell_measurement_theta_min 15
_cell_volume 1185.88(16)
_computing_cell_refinement 'BRUKER KAPPA APEXII DUO DIFFRACTOMETER'
_computing_data_collection 'BRUKER KAPPA APEXII DUO DIFFRACTOMETER'
_computing_data_reduction 'BRUKER KAPPA APEXII DUO DIFFRACTOMETER'
_computing_molecular_graphics 'SIEMENS SHELXTL'
_computing_publication_material 'SIEMENS SHELXTL'
_computing_structure_refinement 'SHELXL-97 (Sheldrick, 2008)'
_computing_structure_solution 'SHELXS-97 (Sheldrick, 2008)'
_diffrn_ambient_temperature 296(2)
_diffrn_measured_fraction_theta_full 0.974
_diffrn_measured_fraction_theta_max 0.974
_diffrn_measurement_device_type 'BRUKER KAPPA APEXII DUO DIFFRACTOMETER'
_diffrn_measurement_method 'PHI & OMEGA SCAN'
_diffrn_radiation_monochromator graphite
_diffrn_radiation_source 'fine-focus sealed tube'
_diffrn_radiation_type MoK\a
_diffrn_radiation_wavelength 0.71073
_diffrn_reflns_av_R_equivalents 0.0224
_diffrn_reflns_av_sigmaI/netI 0.0214
_diffrn_reflns_limit_h_max 12
_diffrn_reflns_limit_h_min -12
_diffrn_reflns_limit_k_max 12
_diffrn_reflns_limit_k_min -12
_diffrn_reflns_limit_l_max 18
_diffrn_reflns_limit_l_min -16
_diffrn_reflns_number 19572
_diffrn_reflns_theta_full 27.82
_diffrn_reflns_theta_max 27.82
_diffrn_reflns_theta_min 1.54
_exptl_absorpt_coefficient_mu 5.734
_exptl_absorpt_correction_T_max 0.7456
_exptl_absorpt_correction_T_min 0.5984
_exptl_absorpt_correction_type multi-scan
_exptl_crystal_colour brown
_exptl_crystal_density_diffrn 1.697
_exptl_crystal_density_method 'not measured'
_exptl_crystal_description block
_exptl_crystal_F_000 592
_exptl_crystal_size_max 0.40
_exptl_crystal_size_mid 0.30
_exptl_crystal_size_min 0.02
_refine_diff_density_max 2.439
_refine_diff_density_min -2.297
_refine_diff_density_rms 0.153
_refine_ls_extinction_method none
_refine_ls_goodness_of_fit_ref 1.195
_refine_ls_hydrogen_treatment riding
_refine_ls_matrix_type full
_refine_ls_number_parameters 280
_refine_ls_number_reflns 5483
_refine_ls_number_restraints 0
_refine_ls_restrained_S_all 1.195
_refine_ls_R_factor_all 0.0351
_refine_ls_R_factor_gt 0.0330
_refine_ls_shift/su_max 0.002
_refine_ls_shift/su_mean 0.000
_refine_ls_structure_factor_coef Fsqd
_refine_ls_weighting_details 'calc w=1/[\s^2^(Fo^2^)+(0.0102P)^2^+10.2100P] where P=(Fo^2^+2Fc^2^)/3'
_refine_ls_weighting_scheme calc
_refine_ls_wR_factor_gt 0.0899
_refine_ls_wR_factor_ref 0.0906
_reflns_number_gt 5205
_reflns_number_total 5483
_reflns_threshold_expression >2sigma(I)
_cod_data_source_file ja509557j_si_002.cif
_cod_data_source_block B
_cod_depositor_comments
;
The following automatic conversions were performed:

'_symmetry_cell_setting' value 'Triclinic' changed to 'triclinic'
according to
/home/saulius/struct/COD-crude-data--automatic-downloads/rss-feeds/ACS/lib/dictionaries/cif_core.dic
dictionary named 'cif_core.dic' version 2.4.2 from 2011-04-26.

Automatic conversion script
Id: cif_fix_values 2827 2014-09-09 07:05:25Z andrius 

 Adding full bibliography for 4122842--4122845.cif.
;
_cod_original_sg_symbol_H-M P-1
_cod_database_code 4122845

loop_
_symmetry_equiv_pos_as_xyz
'x, y, z'
'-x, -y, -z'

loop_
_atom_site_label
_atom_site_type_symbol
_atom_site_fract_x
_atom_site_fract_y
_atom_site_fract_z
_atom_site_U_iso_or_equiv
_atom_site_adp_type
_atom_site_occupancy
_atom_site_symmetry_multiplicity
_atom_site_calc_flag
_atom_site_refinement_flags
Ir1 Ir 0.63081(3) 0.72972(3) 0.723282(18) 0.02772(7) Uani 1 1 d .
S1 S 0.40322(18) 0.6990(2) 0.70833(14) 0.0425(4) Uani 1 1 d .
O1 O 0.7882(8) 0.4594(7) 0.5284(4) 0.0659(17) Uani 1 1 d .
O2 O 0.7026(6) 0.6460(5) 0.5958(3) 0.0408(11) Uani 1 1 d .
O3 O 0.2932(6) 0.8360(7) 0.6789(5) 0.0647(17) Uani 1 1 d .
C1 C 0.7951(8) 0.4193(8) 0.7065(5) 0.0398(15) Uani 1 1 d .
C2 C 0.9586(9) 0.3006(7) 0.7303(6) 0.0440(16) Uani 1 1 d .
C11 C 1.0699(11) 0.2816(11) 0.6433(8) 0.072(3) Uani 1 1 d .
H11A H 1.0818 0.1858 0.6350 0.108 Uiso 1 1 calc R
H11B H 1.1628 0.2948 0.6572 0.108 Uiso 1 1 calc R
H11C H 1.0360 0.3520 0.5825 0.108 Uiso 1 1 calc R
C12 C 0.7622(8) 0.5115(8) 0.5994(5) 0.0417(15) Uani 1 1 d .
C13 C 0.3907(11) 0.6034(11) 0.6189(7) 0.070(3) Uani 1 1 d .
H13A H 0.2904 0.5963 0.6185 0.105 Uiso 1 1 calc R
H13B H 0.4520 0.5078 0.6372 0.105 Uiso 1 1 calc R
H13C H 0.4230 0.6546 0.5530 0.105 Uiso 1 1 calc R
C14 C 0.3284(8) 0.5920(11) 0.8199(6) 0.061(2) Uani 1 1 d .
H14A H 0.2325 0.5833 0.8086 0.091 Uiso 1 1 calc R
H14B H 0.3207 0.6375 0.8738 0.091 Uiso 1 1 calc R
H14C H 0.3917 0.4974 0.8378 0.091 Uiso 1 1 calc R
C15 C 0.6722(8) 0.8324(7) 0.8339(5) 0.0371(14) Uani 1 1 d .
C16 C 0.5441(8) 0.9193(7) 0.7844(5) 0.0390(15) Uani 1 1 d .
C17 C 0.5834(8) 0.9779(7) 0.6803(5) 0.0380(14) Uani 1 1 d .
C18 C 0.7364(8) 0.9234(7) 0.6652(5) 0.0391(15) Uani 1 1 d .
C19 C 0.7926(7) 0.8345(7) 0.7599(6) 0.0382(15) Uani 1 1 d .
C20 C 0.6830(11) 0.7740(9) 0.9466(6) 0.055(2) Uani 1 1 d .
H20A H 0.7023 0.8468 0.9739 0.082 Uiso 1 1 calc R
H20B H 0.7616 0.6897 0.9606 0.082 Uiso 1 1 calc R
H20C H 0.5918 0.7485 0.9769 0.082 Uiso 1 1 calc R
C21 C 0.3982(9) 0.9631(10) 0.8372(7) 0.059(2) Uani 1 1 d .
H21A H 0.3942 1.0518 0.8545 0.089 Uiso 1 1 calc R
H21B H 0.3855 0.8884 0.8975 0.089 Uiso 1 1 calc R
H21C H 0.3211 0.9774 0.7934 0.089 Uiso 1 1 calc R
C22 C 0.4842(10) 1.0887(9) 0.6056(6) 0.058(2) Uani 1 1 d .
H22A H 0.4906 1.1841 0.6067 0.087 Uiso 1 1 calc R
H22B H 0.3845 1.0773 0.6229 0.087 Uiso 1 1 calc R
H22C H 0.5138 1.0758 0.5392 0.087 Uiso 1 1 calc R
C23 C 0.8252(10) 0.9525(10) 0.5667(7) 0.058(2) Uani 1 1 d .
H23A H 0.8595 1.0401 0.5570 0.088 Uiso 1 1 calc R
H23B H 0.7650 0.9631 0.5127 0.088 Uiso 1 1 calc R
H23C H 0.9081 0.8731 0.5671 0.088 Uiso 1 1 calc R
C24 C 0.9528(9) 0.7854(9) 0.7797(8) 0.060(2) Uani 1 1 d .
H24A H 0.9868 0.8623 0.7934 0.091 Uiso 1 1 calc R
H24B H 1.0078 0.7601 0.7216 0.091 Uiso 1 1 calc R
H24C H 0.9666 0.7023 0.8369 0.091 Uiso 1 1 calc R
B3 B 0.9202(9) 0.4687(8) 0.7585(6) 0.0371(16) Uani 1 1 d .
H3 H 0.9774 0.5565 0.7195 0.045 Uiso 1 1 calc R
B4 B 0.7275(8) 0.5114(7) 0.7965(5) 0.0309(14) Uani 1 1 d .
B5 B 0.6604(10) 0.3592(9) 0.7877(7) 0.0427(18) Uani 1 1 d .
H5 H 0.5459 0.3754 0.7689 0.051 Uiso 1 1 calc R
B6 B 0.8031(12) 0.2346(9) 0.7410(8) 0.053(2) Uani 1 1 d .
H6 H 0.7824 0.1730 0.6911 0.064 Uiso 1 1 calc R
B7 B 1.0106(11) 0.3070(10) 0.8420(8) 0.053(2) Uani 1 1 d .
H7 H 1.1262 0.2910 0.8586 0.063 Uiso 1 1 calc R
B8 B 0.8671(10) 0.4321(9) 0.8883(6) 0.0429(18) Uani 1 1 d .
H8 H 0.8891 0.4955 0.9365 0.051 Uiso 1 1 calc R
B9 B 0.7041(10) 0.3649(9) 0.9061(6) 0.0444(18) Uani 1 1 d .
H9 H 0.6191 0.3845 0.9661 0.053 Uiso 1 1 calc R
B10 B 0.7491(13) 0.1953(10) 0.8710(8) 0.059(3) Uani 1 1 d .
H10 H 0.6931 0.1057 0.9073 0.070 Uiso 1 1 calc R
B11 B 0.9395(13) 0.1639(10) 0.8327(8) 0.062(3) Uani 1 1 d .
H11 H 1.0086 0.0539 0.8441 0.074 Uiso 1 1 calc R
B12 B 0.8774(12) 0.2422(10) 0.9334(8) 0.056(2) Uani 1 1 d .
H12 H 0.9043 0.1828 1.0114 0.067 Uiso 1 1 calc R

loop_
_atom_site_aniso_label
_atom_site_aniso_U_11
_atom_site_aniso_U_22
_atom_site_aniso_U_33
_atom_site_aniso_U_23
_atom_site_aniso_U_13
_atom_site_aniso_U_12
Ir1 0.02454(11) 0.02809(12) 0.02997(12) -0.00596(8) -0.00366(8) -0.00557(8)
S1 0.0304(8) 0.0500(10) 0.0443(9) -0.0002(8) -0.0116(7) -0.0133(7)
O1 0.098(5) 0.068(4) 0.039(3) -0.027(3) -0.005(3) -0.016(4)
O2 0.049(3) 0.042(3) 0.031(2) -0.006(2) -0.006(2) -0.010(2)
O3 0.034(3) 0.061(4) 0.084(4) 0.008(3) -0.021(3) -0.005(3)
C1 0.042(4) 0.039(4) 0.041(4) -0.013(3) -0.003(3) -0.010(3)
C2 0.051(4) 0.029(3) 0.052(4) -0.018(3) 0.000(3) 0.000(3)
C11 0.072(6) 0.058(5) 0.076(6) -0.024(5) 0.016(5) 0.005(5)
C12 0.049(4) 0.048(4) 0.034(3) -0.015(3) -0.002(3) -0.018(3)
C13 0.083(7) 0.090(7) 0.051(5) -0.009(5) -0.026(5) -0.045(6)
C14 0.028(3) 0.088(6) 0.058(5) 0.004(5) 0.003(3) -0.028(4)
C15 0.043(4) 0.028(3) 0.040(3) -0.012(3) -0.006(3) -0.003(3)
C16 0.040(4) 0.030(3) 0.042(4) -0.011(3) 0.003(3) 0.000(3)
C17 0.043(4) 0.026(3) 0.040(4) -0.006(3) -0.003(3) -0.003(3)
C18 0.044(4) 0.032(3) 0.046(4) -0.017(3) 0.008(3) -0.016(3)
C19 0.033(3) 0.032(3) 0.056(4) -0.018(3) -0.004(3) -0.009(3)
C20 0.078(6) 0.050(4) 0.038(4) -0.012(3) -0.015(4) -0.010(4)
C21 0.046(4) 0.064(5) 0.059(5) -0.019(4) 0.012(4) 0.001(4)
C22 0.067(6) 0.042(4) 0.051(5) -0.001(4) -0.009(4) 0.005(4)
C23 0.056(5) 0.062(5) 0.059(5) -0.018(4) 0.017(4) -0.024(4)
C24 0.043(4) 0.048(4) 0.103(7) -0.032(5) -0.022(4) -0.010(4)
B3 0.037(4) 0.031(3) 0.047(4) -0.017(3) -0.009(3) -0.002(3)
B4 0.035(3) 0.027(3) 0.032(3) -0.005(3) -0.007(3) -0.009(3)
B5 0.050(5) 0.033(4) 0.048(5) -0.013(3) 0.004(4) -0.018(3)
B6 0.074(6) 0.032(4) 0.061(6) -0.023(4) -0.005(5) -0.013(4)
B7 0.052(5) 0.041(5) 0.063(6) -0.014(4) -0.020(4) 0.004(4)
B8 0.051(5) 0.034(4) 0.043(4) -0.009(3) -0.018(4) 0.000(3)
B9 0.057(5) 0.038(4) 0.035(4) -0.005(3) -0.003(4) -0.008(4)
B10 0.078(7) 0.031(4) 0.059(6) 0.002(4) 0.000(5) -0.016(4)
B11 0.082(7) 0.034(4) 0.061(6) -0.009(4) -0.012(5) 0.002(5)
B12 0.071(6) 0.036(4) 0.050(5) 0.000(4) -0.017(5) 0.002(4)

loop_
_atom_type_symbol
_atom_type_description
_atom_type_scat_dispersion_real
_atom_type_scat_dispersion_imag
_atom_type_scat_source
C C 0.0033 0.0016 'International Tables Vol C Tables 4.2.6.8 and 6.1.1.4'
H H 0.0000 0.0000 'International Tables Vol C Tables 4.2.6.8 and 6.1.1.4'
B B 0.0013 0.0007 'International Tables Vol C Tables 4.2.6.8 and 6.1.1.4'
O O 0.0106 0.0060 'International Tables Vol C Tables 4.2.6.8 and 6.1.1.4'
S S 0.1246 0.1234 'International Tables Vol C Tables 4.2.6.8 and 6.1.1.4'
Ir Ir -1.4442 7.9887 'International Tables Vol C Tables 4.2.6.8 and 6.1.1.4'

loop_
_geom_angle_atom_site_label_1
_geom_angle_atom_site_label_2
_geom_angle_atom_site_label_3
_geom_angle
O2 Ir1 B4 79.9(2)
O2 Ir1 C15 150.2(2)
B4 Ir1 C15 98.3(3)
O2 Ir1 C16 148.6(2)
B4 Ir1 C16 130.6(3)
C15 Ir1 C16 38.0(2)
O2 Ir1 C19 112.4(2)
B4 Ir1 C19 97.9(3)
C15 Ir1 C19 38.0(3)
C16 Ir1 C19 62.7(3)
O2 Ir1 C18 95.1(2)
B4 Ir1 C18 129.2(3)
C15 Ir1 C18 62.8(3)
C16 Ir1 C18 61.6(3)
C19 Ir1 C18 37.6(3)
O2 Ir1 S1 87.51(14)
B4 Ir1 S1 98.52(19)
C15 Ir1 S1 121.94(19)
C16 Ir1 S1 93.3(2)
C19 Ir1 S1 156.08(18)
C18 Ir1 S1 131.9(2)
O2 Ir1 C17 111.9(2)
B4 Ir1 C17 159.3(3)
C15 Ir1 C17 62.8(2)
C16 Ir1 C17 37.0(2)
C19 Ir1 C17 62.2(3)
C18 Ir1 C17 36.3(2)
S1 Ir1 C17 98.95(19)
O3 S1 C14 106.6(4)
O3 S1 C13 104.2(4)
C14 S1 C13 101.1(5)
O3 S1 Ir1 113.8(3)
C14 S1 Ir1 113.7(3)
C13 S1 Ir1 116.1(4)
C12 O2 Ir1 125.1(4)
C12 C1 B3 113.8(6)
C12 C1 B5 120.8(6)
B3 C1 B5 114.9(6)
C12 C1 C2 120.8(6)
B3 C1 C2 62.5(4)
B5 C1 C2 110.5(6)
C12 C1 B4 113.0(5)
B3 C1 B4 64.1(4)
B5 C1 B4 63.9(4)
C2 C1 B4 114.9(5)
C12 C1 B6 121.4(6)
B3 C1 B6 114.0(6)
B5 C1 B6 62.7(5)
C2 C1 B6 59.8(5)
B4 C1 B6 117.1(6)
C11 C2 B11 122.7(7)
C11 C2 C1 119.2(7)
B11 C2 C1 110.4(6)
C11 C2 B7 121.5(8)
B11 C2 B7 61.8(6)
C1 C2 B7 107.9(5)
C11 C2 B6 118.2(7)
B11 C2 B6 63.9(6)
C1 C2 B6 61.1(5)
B7 C2 B6 113.9(7)
C11 C2 B3 117.0(7)
B11 C2 B3 112.4(6)
C1 C2 B3 58.2(4)
B7 C2 B3 61.9(5)
B6 C2 B3 111.5(6)
O1 C12 O2 125.7(7)
O1 C12 C1 121.5(7)
O2 C12 C1 112.8(6)
C16 C15 C19 107.3(6)
C16 C15 C20 125.7(7)
C19 C15 C20 126.1(7)
C16 C15 Ir1 72.0(4)
C19 C15 Ir1 72.1(4)
C20 C15 Ir1 130.0(5)
C15 C16 C17 109.4(6)
C15 C16 C21 124.5(7)
C17 C16 C21 125.3(7)
C15 C16 Ir1 70.0(4)
C17 C16 Ir1 74.8(4)
C21 C16 Ir1 129.8(6)
C18 C17 C16 106.8(6)
C18 C17 C22 127.0(7)
C16 C17 C22 125.8(7)
C18 C17 Ir1 70.6(4)
C16 C17 Ir1 68.2(4)
C22 C17 Ir1 131.3(6)
C17 C18 C19 108.8(6)
C17 C18 C23 125.7(7)
C19 C18 C23 125.5(7)
C17 C18 Ir1 73.1(4)
C19 C18 Ir1 69.2(4)
C23 C18 Ir1 123.4(5)
C15 C19 C18 107.6(6)
C15 C19 C24 126.4(7)
C18 C19 C24 124.4(7)
C15 C19 Ir1 69.9(4)
C18 C19 Ir1 73.2(4)
C24 C19 Ir1 133.5(5)
C1 B3 C2 59.2(4)
C1 B3 B8 105.1(6)
C2 B3 B8 105.3(6)
C1 B3 B7 105.3(6)
C2 B3 B7 57.7(5)
B8 B3 B7 60.5(5)
C1 B3 B4 59.0(4)
C2 B3 B4 108.1(5)
B8 B3 B4 61.4(4)
B7 B3 B4 110.6(6)
C1 B4 B5 57.2(4)
C1 B4 B3 57.0(4)
B5 B4 B3 103.9(5)
C1 B4 B9 101.5(5)
B5 B4 B9 58.4(4)
B3 B4 B9 104.2(5)
C1 B4 B8 101.2(5)
B5 B4 B8 104.0(5)
B3 B4 B8 58.2(4)
B9 B4 B8 58.4(5)
C1 B4 Ir1 108.8(4)
B5 B4 Ir1 122.9(5)
B3 B4 Ir1 110.7(4)
B9 B4 Ir1 142.4(5)
B8 B4 Ir1 132.7(4)
C1 B5 B9 104.9(6)
C1 B5 B6 60.0(5)
B9 B5 B6 109.1(7)
C1 B5 B10 105.5(7)
B9 B5 B10 61.5(5)
B6 B5 B10 59.5(6)
C1 B5 B4 58.9(4)
B9 B5 B4 61.0(4)
B6 B5 B4 110.7(6)
B10 B5 B4 111.3(6)
C2 B6 C1 59.1(4)
C2 B6 B10 105.1(7)
C1 B6 B10 104.2(6)
C2 B6 B5 105.6(6)
C1 B6 B5 57.3(4)
B10 B6 B5 60.4(5)
C2 B6 B11 57.3(6)
C1 B6 B11 103.8(6)
B10 B6 B11 59.9(6)
B5 B6 B11 107.2(7)
C2 B7 B11 58.5(5)
C2 B7 B12 105.4(7)
B11 B7 B12 60.1(6)
C2 B7 B3 60.4(4)
B11 B7 B3 108.6(7)
B12 B7 B3 107.6(6)
C2 B7 B8 106.5(6)
B11 B7 B8 108.8(7)
B12 B7 B8 60.3(5)
B3 B7 B8 59.3(5)
B3 B8 B9 107.4(6)
B3 B8 B12 107.3(6)
B9 B8 B12 60.5(5)
B3 B8 B7 60.1(5)
B9 B8 B7 107.8(6)
B12 B8 B7 59.2(5)
B3 B8 B4 60.3(4)
B9 B8 B4 60.5(4)
B12 B8 B4 109.6(6)
B7 B8 B4 109.5(6)
B5 B9 B8 107.8(6)
B5 B9 B12 107.0(6)
B8 B9 B12 60.0(5)
B5 B9 B4 60.5(4)
B8 B9 B4 61.1(4)
B12 B9 B4 109.7(6)
B5 B9 B10 59.9(5)
B8 B9 B10 107.6(7)
B12 B9 B10 59.2(6)
B4 B9 B10 109.6(6)
B6 B10 B11 60.8(6)
B6 B10 B12 107.8(7)
B11 B10 B12 59.0(6)
B6 B10 B5 60.1(5)
B11 B10 B5 107.7(7)
B12 B10 B5 106.5(6)
B6 B10 B9 107.3(6)
B11 B10 B9 106.9(7)
B12 B10 B9 59.8(5)
B5 B10 B9 58.7(5)
C2 B11 B7 59.7(5)
C2 B11 B12 106.6(6)
B7 B11 B12 60.6(6)
C2 B11 B10 105.7(7)
B7 B11 B10 109.0(7)
B12 B11 B10 60.6(6)
C2 B11 B6 58.8(5)
B7 B11 B6 108.1(6)
B12 B11 B6 107.8(7)
B10 B11 B6 59.3(6)
B11 B12 B7 59.4(6)
B11 B12 B10 60.4(6)
B7 B12 B10 107.9(7)
B11 B12 B8 108.3(7)
B7 B12 B8 60.5(5)
B10 B12 B8 108.5(6)
B11 B12 B9 109.0(7)
B7 B12 B9 107.9(6)
B10 B12 B9 61.0(5)
B8 B12 B9 59.5(5)

loop_
_geom_bond_atom_site_label_1
_geom_bond_atom_site_label_2
_geom_bond_distance
Ir1 O2 2.122(5)
Ir1 B4 2.129(7)
Ir1 C15 2.175(7)
Ir1 C16 2.202(6)
Ir1 C19 2.204(6)
Ir1 C18 2.257(6)
Ir1 S1 2.2667(16)
Ir1 C17 2.289(6)
S1 O3 1.475(6)
S1 C14 1.773(8)
S1 C13 1.782(9)
O1 C12 1.205(8)
O2 C12 1.297(9)
C1 C12 1.528(10)
C1 B3 1.677(10)
C1 B5 1.681(11)
C1 C2 1.695(10)
C1 B4 1.714(10)
C1 B6 1.730(11)
C2 C11 1.513(11)
C2 B11 1.680(13)
C2 B7 1.700(12)
C2 B6 1.707(13)
C2 B3 1.750(10)
C15 C16 1.423(9)
C15 C19 1.424(10)
C15 C20 1.508(10)
C16 C17 1.428(10)
C16 C21 1.494(10)
C17 C18 1.416(10)
C17 C22 1.498(10)
C18 C19 1.437(10)
C18 C23 1.497(10)
C19 C24 1.498(10)
B3 B8 1.760(12)
B3 B7 1.774(12)
B3 B4 1.798(11)
B4 B5 1.797(10)
B4 B9 1.806(11)
B4 B8 1.817(10)
B5 B9 1.758(12)
B5 B6 1.775(13)
B5 B10 1.780(13)
B6 B10 1.764(14)
B6 B11 1.792(15)
B7 B11 1.737(15)
B7 B12 1.758(15)
B7 B8 1.781(13)
B8 B9 1.768(13)
B8 B12 1.778(12)
B9 B12 1.787(13)
B9 B10 1.808(13)
B10 B11 1.775(16)
B10 B12 1.777(15)
B11 B12 1.750(15)
